data_7014356
loop_
_publ_author_name
'Zhao, Xiao-Qing'
'Cui, Ping'
'Zhao, Bin'
'Shi, Wei'
'Cheng, Peng'

_publ_section_title
;
 Investigation on structures, luminescent and magnetic properties of
 Ln(III)-M (M = Fe(II)(HS), Co(II)) coordination polymers.
;
_journal_issue 4
_journal_name_full 'Dalton transactions (Cambridge, England : 2003)'
_journal_page_first 805
_journal_page_last 819
_journal_paper_doi 10.1039/c0dt00516a
_journal_volume 40
_journal_year 2011
_chemical_formula_sum 'C21 H40 Co2 N3 O31 Yb'
_chemical_formula_weight 1121.46
_chemical_name_systematic
;
?
;
_space_group_IT_number 14
_symmetry_cell_setting monoclinic
_symmetry_space_group_name_Hall '-P 2ybc'
_symmetry_space_group_name_H-M 'P 1 21/c 1'
_atom_sites_solution_hydrogens geom
_atom_sites_solution_primary direct
_atom_sites_solution_secondary difmap
_audit_creation_method SHELXL-97
_cell_angle_alpha 90.00
_cell_angle_beta 110.70(3)
_cell_angle_gamma 90.00
_cell_formula_units_Z 4
_cell_length_a 8.8997(18)
_cell_length_b 23.845(5)
_cell_length_c 18.414(5)
_cell_measurement_reflns_used 9415
_cell_measurement_temperature 113(2)
_cell_measurement_theta_max 27.8326
_cell_measurement_theta_min 1.7079
_cell_volume 3655.4(16)
_computing_cell_refinement CrystalClear
_computing_data_collection CrystalClear
_computing_data_reduction CrystalClear
_computing_publication_material 'CrystalStructure 3.7.0'
_computing_structure_refinement 'SHELXL-97 (Sheldrick, 1997)'
_computing_structure_solution 'SHELXS-97 (Sheldrick, 1990)'
_diffrn_ambient_temperature 113(2)
_diffrn_detector_area_resol_mean 7.31
_diffrn_measured_fraction_theta_full 0.990
_diffrn_measured_fraction_theta_max 0.990
_diffrn_measurement_device_type 'Rigaku Saturn'
_diffrn_measurement_method \w
_diffrn_radiation_monochromator Confocal
_diffrn_radiation_source 'Rotating Anode'
_diffrn_radiation_type MoK\a
_diffrn_radiation_wavelength 0.71070
_diffrn_reflns_av_R_equivalents 0.0489
_diffrn_reflns_av_sigmaI/netI 0.0404
_diffrn_reflns_limit_h_max 10
_diffrn_reflns_limit_h_min -10
_diffrn_reflns_limit_k_max 28
_diffrn_reflns_limit_k_min -28
_diffrn_reflns_limit_l_max 21
_diffrn_reflns_limit_l_min -21
_diffrn_reflns_number 27291
_diffrn_reflns_theta_full 25.01
_diffrn_reflns_theta_max 25.01
_diffrn_reflns_theta_min 2.08
_exptl_absorpt_coefficient_mu 3.551
_exptl_absorpt_correction_T_max 0.9324
_exptl_absorpt_correction_T_min 0.8152
_exptl_absorpt_correction_type multi-scan
_exptl_absorpt_process_details 'Jacobson, R. (1998) Private communication'
_exptl_crystal_colour red
_exptl_crystal_density_diffrn 2.038
_exptl_crystal_density_method 'not measured'
_exptl_crystal_description prism
_exptl_crystal_F_000 2236
_exptl_crystal_size_max 0.06
_exptl_crystal_size_mid 0.02
_exptl_crystal_size_min 0.02
_refine_diff_density_max 1.797
_refine_diff_density_min -0.865
_refine_diff_density_rms 0.152
_refine_ls_extinction_method none
_refine_ls_goodness_of_fit_ref 1.131
_refine_ls_hydrogen_treatment constr
_refine_ls_matrix_type full
_refine_ls_number_parameters 571
_refine_ls_number_reflns 6393
_refine_ls_number_restraints 54
_refine_ls_restrained_S_all 1.156
_refine_ls_R_factor_all 0.0512
_refine_ls_R_factor_gt 0.0493
_refine_ls_shift/su_max 0.024
_refine_ls_shift/su_mean 0.001
_refine_ls_structure_factor_coef Fsqd
_refine_ls_weighting_details 'calc w=1/[\s^2^(Fo^2^)+(0.0155P)^2^+41.8075P] where P=(Fo^2^+2Fc^2^)/3'
_refine_ls_weighting_scheme calc
_refine_ls_wR_factor_gt 0.0965
_refine_ls_wR_factor_ref 0.0975
_reflns_number_gt 6211
_reflns_number_total 6393
_reflns_threshold_expression >2sigma(I)
_cod_data_source_file C0DT00516A.TXT
_cod_data_source_block 25
_cod_original_cell_volume 3655.4(15)
_cod_original_sg_symbol_H-M P21/c
_cod_database_code 7014356

loop_
_symmetry_equiv_pos_as_xyz
'x, y, z'
'-x, y+1/2, -z+1/2'
'-x, -y, -z'
'x, -y-1/2, z-1/2'

loop_
_atom_site_label
_atom_site_type_symbol
_atom_site_fract_x
_atom_site_fract_y
_atom_site_fract_z
_atom_site_U_iso_or_equiv
_atom_site_adp_type
_atom_site_occupancy
_atom_site_symmetry_multiplicity
_atom_site_calc_flag
_atom_site_refinement_flags
_atom_site_disorder_assembly
_atom_site_disorder_group
Co1 Co -0.00075(11) 0.83170(4) 0.02203(6) 0.0232(2) Uani 1 1 d . . .
Co2 Co 0.92501(11) 0.90580(4) 0.42916(6) 0.0161(2) Uani 1 1 d . . .
Yb1 Yb 0.54307(3) 0.691129(11) 0.078653(16) 0.01143(9) Uani 1 1 d . A .
C1 C 0.6711(8) 0.7772(3) -0.0238(4) 0.0159(15) Uani 1 1 d . A .
C2 C 0.5219(8) 0.7549(3) -0.0848(4) 0.0134(14) Uani 1 1 d . . .
C3 C 0.4685(8) 0.7732(3) -0.1610(4) 0.0154(14) Uani 1 1 d . . .
H3 H 0.5254 0.8001 -0.1774 0.018 Uiso 1 1 d R . .
C4 C 0.3280(8) 0.7508(3) -0.2117(4) 0.0149(14) Uani 1 1 d . . .
C5 C 0.2484(8) 0.7092(3) -0.1861(4) 0.0160(14) Uani 1 1 d . . .
H5 H 0.1553 0.6925 -0.2197 0.019 Uiso 1 1 d R . .
C6 C 0.3131(8) 0.6937(3) -0.1088(4) 0.0111(13) Uani 1 1 d . . .
C7 C 0.2357(7) 0.6515(3) -0.0726(4) 0.0116(13) Uani 1 1 d . A .
C8 C 0.7133(8) 0.5857(3) 0.0268(4) 0.0135(14) Uani 1 1 d . A .
C9 C 0.6384(8) 0.5561(3) 0.0779(4) 0.0158(14) Uani 1 1 d . . .
C10 C 0.6371(8) 0.4984(3) 0.0865(4) 0.0151(14) Uani 1 1 d . . .
H10 H 0.6912 0.4750 0.0636 0.018 Uiso 1 1 d R . .
C11 C 0.5510(8) 0.4767(3) 0.1298(4) 0.0183(15) Uani 1 1 d . . .
C12 C 0.4807(9) 0.5128(3) 0.1674(4) 0.0220(16) Uani 1 1 d . . .
H12 H 0.4258 0.4992 0.1983 0.026 Uiso 1 1 d R . .
C13 C 0.4933(8) 0.5697(3) 0.1568(4) 0.0172(15) Uani 1 1 d . . .
C14 C 0.4235(9) 0.6131(3) 0.1941(4) 0.0229(16) Uani 1 1 d . A .
C15 C 0.3540(8) 0.8046(3) 0.0985(4) 0.0158(14) Uani 1 1 d . . .
C16 C 0.5070(8) 0.8088(3) 0.1684(4) 0.0161(14) Uani 1 1 d . A .
C17 C 0.5410(8) 0.8519(3) 0.2206(4) 0.0195(15) Uani 1 1 d . . .
H17 H 0.4681 0.8811 0.2136 0.023 Uiso 1 1 d R A .
C18 C 0.6859(8) 0.8521(3) 0.2843(4) 0.0194(15) Uani 1 1 d . A .
C19 C 0.7891(8) 0.8065(3) 0.2892(4) 0.0188(15) Uani 1 1 d . . .
H19 H 0.8886 0.8048 0.3291 0.023 Uiso 1 1 d R A .
C20 C 0.7432(8) 0.7641(3) 0.2355(4) 0.0170(15) Uani 1 1 d . A .
C21 C 0.8422(8) 0.7127(3) 0.2385(4) 0.0178(15) Uani 1 1 d . . .
N1 N 0.4472(6) 0.7162(2) -0.0588(3) 0.0128(12) Uani 1 1 d . . .
N2 N 0.5677(6) 0.5915(2) 0.1117(3) 0.0128(12) Uani 1 1 d . . .
N3 N 0.6039(6) 0.7649(2) 0.1746(3) 0.0129(12) Uani 1 1 d . . .
O1 O 0.7561(6) 0.8118(2) -0.0419(3) 0.0204(11) Uani 1 1 d . . .
O2 O 0.7005(5) 0.75716(19) 0.0440(3) 0.0152(10) Uani 1 1 d . . .
O3 O 0.1081(5) 0.62817(19) -0.1139(3) 0.0153(10) Uani 1 1 d . . .
O4 O 0.3067(5) 0.64385(19) -0.0011(3) 0.0143(10) Uani 1 1 d . . .
O5 O 0.2637(6) 0.7666(2) -0.2863(3) 0.0199(11) Uani 1 1 d . . .
H5A H 0.3206 0.7906 -0.2955 0.030 Uiso 1 1 d R . .
O6 O 0.6937(6) 0.63775(19) 0.0231(3) 0.0175(10) Uani 1 1 d . . .
O7 O 0.7865(6) 0.5577(2) -0.0070(3) 0.0220(11) Uani 1 1 d . . .
O8 O 0.4230(5) 0.66310(18) 0.1685(3) 0.0138(10) Uani 1 1 d . . .
O9 O 0.3706(10) 0.6000(3) 0.2448(4) 0.054(2) Uani 1 1 d . . .
O10 O 0.5399(6) 0.4208(2) 0.1347(3) 0.0249(12) Uani 1 1 d . . .
H10A H 0.4613 0.4130 0.1460 0.037 Uiso 1 1 d R . .
O11 O 0.3440(5) 0.76222(19) 0.0560(3) 0.0170(10) Uani 1 1 d . A .
O12 O 0.2497(6) 0.8419(2) 0.0866(3) 0.0224(11) Uani 1 1 d . A .
O13 O 0.7914(5) 0.68040(19) 0.1810(3) 0.0170(10) Uani 1 1 d . A .
O14 O 0.9675(6) 0.7051(2) 0.2957(3) 0.0209(11) Uani 1 1 d . A .
O15 O 0.7192(6) 0.8926(2) 0.3351(3) 0.0250(12) Uani 1 1 d . . .
O16 O 0.0559(6) 0.7729(2) -0.0495(3) 0.0228(11) Uani 1 1 d U A .
H16A H 0.0357 0.7789 -0.0980 0.027 Uiso 1 1 d R . .
H16B H 0.1582 0.7698 -0.0280 0.027 Uiso 1 1 d R . .
O17 O -0.0139(9) 0.8982(3) -0.0509(4) 0.059(2) Uani 1 1 d U A .
H17A H -0.1067 0.9133 -0.0770 0.071 Uiso 1 1 d R . .
H17B H 0.0335 0.8850 -0.0821 0.071 Uiso 1 1 d R . .
O18 O -0.0560(17) 0.8979(8) 0.0827(9) 0.044(4) Uani 0.54(3) 1 d PU A 1
O18' O -0.0730(18) 0.8732(9) 0.1013(10) 0.040(4) Uani 0.46(3) 1 d PU A 2
O19 O 0.0063(8) 0.7685(4) 0.0989(4) 0.064(2) Uani 1 1 d U A .
O20 O 0.9491(7) 0.9841(2) 0.3911(3) 0.0313(13) Uani 1 1 d U . .
H20A H 0.9084 0.9923 0.3433 0.038 Uiso 1 1 d R A .
H20B H 1.0135 1.0070 0.4223 0.038 Uiso 1 1 d R . .
O21 O 1.1127(8) 0.9223(3) 0.5360(4) 0.0523(18) Uani 1 1 d U . .
O22 O 0.9131(8) 0.8273(3) 0.4719(4) 0.0508(17) Uani 1 1 d U . .
H22A H 0.9860 0.8020 0.4842 0.061 Uiso 1 1 d R A .
H22B H 0.8555 0.8300 0.5004 0.061 Uiso 1 1 d R . .
O23 O 0.0919(10) 0.9228(3) 0.2398(4) 0.067(2) Uani 1 1 d . . .
H23A H 0.1536 0.9320 0.2153 0.080 Uiso 1 1 d R . .
H23B H 0.0305 0.9485 0.2458 0.080 Uiso 1 1 d R . .
O24 O 0.0268(9) 0.6137(4) 0.1605(5) 0.072(2) Uani 1 1 d . . .
H24A H -0.0422 0.6407 0.1580 0.087 Uiso 1 1 d R . .
H24B H 0.0164 0.5990 0.1157 0.087 Uiso 1 1 d R . .
O25 O 0.1143(10) 0.5042(3) 0.2623(4) 0.067(2) Uani 1 1 d . . .
H25A H 0.0790 0.5336 0.2773 0.080 Uiso 1 1 d R . .
H25B H 0.2108 0.4948 0.2893 0.080 Uiso 1 1 d R . .
O26 O 0.1380(16) 0.8905(5) 0.8342(8) 0.151(6) Uani 1 1 d . . .
O27 O 0.4275(19) 0.4860(6) 0.3550(9) 0.087(6) Uani 0.64(2) 1 d P B 1
O27' O 0.635(4) 0.4521(12) 0.439(2) 0.126(16) Uani 0.36(2) 1 d P B 2
O28 O 0.2771(14) 0.9682(8) 0.1631(8) 0.168(7) Uani 1 1 d . C 1
O29 O 0.751(2) 0.9023(7) 0.8075(10) 0.085(6) Uani 0.50 1 d P D 1
O30 O 0.455(2) 0.5942(6) 0.4036(10) 0.104(7) Uani 0.64(2) 1 d P E 1
O30' O 0.714(4) 0.4248(13) 0.5415(19) 0.108(13) Uani 0.36(2) 1 d P E 2
O31 O 0.6624(19) 0.9432(7) 0.8839(10) 0.077(5) Uani 0.50 1 d P . .
O32 O 0.652(2) 0.9332(11) 0.0399(10) 0.121(10) Uani 0.50 1 d P . .
O33 O 0.875(3) 0.0006(7) 0.9834(11) 0.105(8) Uani 0.50 1 d P . .

loop_
_atom_site_aniso_label
_atom_site_aniso_U_11
_atom_site_aniso_U_22
_atom_site_aniso_U_33
_atom_site_aniso_U_23
_atom_site_aniso_U_13
_atom_site_aniso_U_12
Co1 0.0127(5) 0.0280(6) 0.0246(6) -0.0042(4) 0.0013(4) -0.0011(4)
Co2 0.0133(5) 0.0159(5) 0.0200(5) -0.0037(4) 0.0071(4) 0.0009(4)
Yb1 0.01007(15) 0.01134(15) 0.01269(16) -0.00101(11) 0.00378(11) -0.00076(11)
C1 0.013(3) 0.014(3) 0.020(4) 0.002(3) 0.006(3) 0.002(3)
C2 0.013(3) 0.013(3) 0.012(3) 0.000(3) 0.003(3) 0.001(3)
C3 0.017(3) 0.010(3) 0.021(4) 0.001(3) 0.009(3) 0.000(3)
C4 0.018(4) 0.018(3) 0.009(3) 0.000(3) 0.006(3) 0.001(3)
C5 0.013(3) 0.017(3) 0.019(4) -0.003(3) 0.007(3) -0.001(3)
C6 0.014(3) 0.008(3) 0.010(3) -0.001(3) 0.003(3) 0.000(3)
C7 0.011(3) 0.007(3) 0.020(4) -0.004(3) 0.008(3) -0.003(2)
C8 0.012(3) 0.012(3) 0.014(3) -0.006(3) 0.001(3) -0.004(3)
C9 0.014(3) 0.017(3) 0.016(4) 0.001(3) 0.006(3) 0.001(3)
C10 0.010(3) 0.014(3) 0.021(4) 0.000(3) 0.005(3) -0.001(3)
C11 0.009(3) 0.015(3) 0.028(4) 0.001(3) 0.004(3) -0.001(3)
C12 0.022(4) 0.023(4) 0.023(4) 0.004(3) 0.011(3) 0.004(3)
C13 0.015(3) 0.017(4) 0.020(4) 0.000(3) 0.007(3) -0.001(3)
C14 0.026(4) 0.026(4) 0.022(4) 0.000(3) 0.015(3) 0.002(3)
C15 0.014(3) 0.012(3) 0.020(4) -0.002(3) 0.003(3) 0.000(3)
C16 0.011(3) 0.016(3) 0.021(4) -0.001(3) 0.006(3) -0.003(3)
C17 0.015(4) 0.015(3) 0.028(4) -0.004(3) 0.007(3) 0.000(3)
C18 0.012(3) 0.021(4) 0.024(4) -0.008(3) 0.005(3) -0.002(3)
C19 0.011(3) 0.021(4) 0.024(4) -0.009(3) 0.006(3) -0.004(3)
C20 0.013(3) 0.017(4) 0.018(4) 0.000(3) 0.001(3) -0.001(3)
C21 0.011(3) 0.016(3) 0.025(4) 0.001(3) 0.005(3) -0.001(3)
N1 0.013(3) 0.012(3) 0.012(3) 0.002(2) 0.003(2) -0.001(2)
N2 0.011(3) 0.011(3) 0.016(3) -0.001(2) 0.005(2) 0.001(2)
N3 0.008(3) 0.011(3) 0.017(3) -0.004(2) 0.002(2) 0.001(2)
O1 0.015(2) 0.019(3) 0.023(3) 0.002(2) 0.002(2) -0.007(2)
O2 0.015(2) 0.015(2) 0.013(2) 0.0049(19) 0.003(2) -0.0032(19)
O3 0.013(2) 0.018(2) 0.016(2) 0.003(2) 0.005(2) -0.0013(19)
O4 0.012(2) 0.018(2) 0.010(2) -0.0012(19) 0.0000(19) -0.0028(19)
O5 0.021(3) 0.025(3) 0.013(3) 0.007(2) 0.005(2) -0.007(2)
O6 0.021(3) 0.013(2) 0.021(3) 0.004(2) 0.010(2) 0.0013(19)
O7 0.025(3) 0.016(3) 0.031(3) -0.003(2) 0.019(2) -0.002(2)
O8 0.016(2) 0.011(2) 0.015(2) 0.0007(19) 0.007(2) 0.0015(18)
O9 0.100(6) 0.030(3) 0.065(5) 0.011(3) 0.071(5) 0.015(4)
O10 0.020(3) 0.013(2) 0.045(3) 0.004(2) 0.015(3) 0.000(2)
O11 0.012(2) 0.017(2) 0.021(3) 0.000(2) 0.005(2) 0.0023(19)
O12 0.015(3) 0.017(3) 0.032(3) -0.006(2) 0.004(2) 0.004(2)
O13 0.011(2) 0.019(3) 0.017(3) -0.010(2) 0.000(2) 0.0018(19)
O14 0.014(2) 0.023(3) 0.022(3) -0.003(2) 0.002(2) 0.006(2)
O15 0.016(3) 0.017(3) 0.034(3) -0.016(2) -0.001(2) 0.002(2)
O16 0.017(2) 0.029(3) 0.019(2) 0.001(2) 0.002(2) 0.002(2)
O17 0.053(4) 0.046(3) 0.071(4) 0.019(3) 0.012(3) -0.005(3)
O18 0.041(5) 0.040(5) 0.046(5) -0.005(4) 0.009(4) 0.002(4)
O18' 0.036(5) 0.041(6) 0.041(5) -0.002(4) 0.013(4) 0.004(4)
O19 0.040(3) 0.094(4) 0.054(4) 0.038(3) 0.011(3) -0.008(3)
O20 0.033(3) 0.021(2) 0.041(3) -0.006(2) 0.014(2) -0.006(2)
O21 0.040(3) 0.065(4) 0.041(3) -0.022(3) 0.001(3) 0.021(3)
O22 0.063(4) 0.043(3) 0.070(4) 0.018(3) 0.053(3) 0.020(3)
O23 0.088(6) 0.045(4) 0.053(5) -0.005(4) 0.007(4) 0.018(4)
O24 0.057(5) 0.080(6) 0.083(6) -0.015(5) 0.028(5) 0.023(4)
O25 0.090(6) 0.057(5) 0.062(5) -0.002(4) 0.037(5) 0.000(4)
O26 0.164(12) 0.080(8) 0.145(11) 0.028(7) -0.024(9) -0.076(8)
O27 0.100(12) 0.079(11) 0.087(11) 0.023(8) 0.041(9) 0.027(8)
O27' 0.12(3) 0.07(2) 0.18(4) -0.02(2) 0.04(3) -0.005(18)
O28 0.081(8) 0.29(2) 0.132(11) 0.112(12) 0.039(8) 0.053(10)
O29 0.098(13) 0.060(11) 0.058(10) -0.015(8) -0.019(10) 0.026(10)
O30 0.129(15) 0.071(11) 0.101(13) 0.010(9) 0.027(11) -0.002(10)
O30' 0.13(3) 0.11(2) 0.11(3) 0.008(19) 0.07(2) 0.01(2)
O31 0.059(10) 0.067(11) 0.082(12) -0.015(9) -0.006(9) 0.022(8)
O32 0.048(10) 0.24(3) 0.056(11) 0.003(14) 0.002(8) 0.100(14)
O33 0.16(2) 0.047(10) 0.073(13) 0.007(9) -0.009(13) 0.003(12)

loop_
_atom_type_symbol
_atom_type_description
_atom_type_scat_dispersion_real
_atom_type_scat_dispersion_imag
_atom_type_scat_source
C C 0.0033 0.0016 'International Tables Vol C Tables 4.2.6.8 and 6.1.1.4'
H H 0.0000 0.0000 'International Tables Vol C Tables 4.2.6.8 and 6.1.1.4'
Co Co 0.3494 0.9721 'International Tables Vol C Tables 4.2.6.8 and 6.1.1.4'
N N 0.0061 0.0033 'International Tables Vol C Tables 4.2.6.8 and 6.1.1.4'
O O 0.0106 0.0060 'International Tables Vol C Tables 4.2.6.8 and 6.1.1.4'
Yb Yb -0.3850 5.5486 'International Tables Vol C Tables 4.2.6.8 and 6.1.1.4'

loop_
_geom_angle_atom_site_label_1
_geom_angle_atom_site_label_2
_geom_angle_atom_site_label_3
_geom_angle
_geom_angle_site_symmetry_1
_geom_angle_site_symmetry_3
_geom_angle_publ_flag
O18' Co1 O19 78.7(7) . . ?
O18' Co1 O17 97.7(7) . . ?
O19 Co1 O17 176.3(3) . . ?
O18' Co1 O18 20.1(5) . . ?
O19 Co1 O18 98.1(7) . . ?
O17 Co1 O18 78.3(6) . . ?
O18' Co1 O16 167.0(7) . . ?
O19 Co1 O16 89.2(3) . . ?
O17 Co1 O16 94.4(3) . . ?
O18 Co1 O16 172.6(6) . . ?
O18' Co1 O1 89.3(5) . 1_455 ?
O19 Co1 O1 89.7(2) . 1_455 ?
O17 Co1 O1 89.9(2) . 1_455 ?
O18 Co1 O1 94.5(4) . 1_455 ?
O16 Co1 O1 85.8(2) . 1_455 ?
O18' Co1 O12 94.4(5) . . ?
O19 Co1 O12 85.9(2) . . ?
O17 Co1 O12 94.8(2) . . ?
O18 Co1 O12 90.7(4) . . ?
O16 Co1 O12 89.48(19) . . ?
O1 Co1 O12 173.58(19) 1_455 . ?
O20 Co2 O22 176.9(3) . . ?
O20 Co2 O15 91.2(2) . . ?
O22 Co2 O15 91.8(3) . . ?
O20 Co2 O21 90.3(3) . . ?
O22 Co2 O21 86.8(3) . . ?
O15 Co2 O21 170.9(2) . . ?
O20 Co2 O7 88.2(2) . 4_576 ?
O22 Co2 O7 92.4(2) . 4_576 ?
O15 Co2 O7 90.6(2) . 4_576 ?
O21 Co2 O7 80.5(2) . 4_576 ?
O20 Co2 O3 91.9(2) . 4_676 ?
O22 Co2 O3 87.0(2) . 4_676 ?
O15 Co2 O3 101.13(19) . 4_676 ?
O21 Co2 O3 87.8(2) . 4_676 ?
O7 Co2 O3 168.27(19) 4_576 4_676 ?
O6 Yb1 O2 75.84(16) . . ?
O6 Yb1 O13 76.68(16) . . ?
O2 Yb1 O13 78.97(16) . . ?
O6 Yb1 O8 128.74(15) . . ?
O2 Yb1 O8 147.57(16) . . ?
O13 Yb1 O8 86.43(16) . . ?
O6 Yb1 O11 145.08(16) . . ?
O2 Yb1 O11 87.32(16) . . ?
O13 Yb1 O11 130.30(16) . . ?
O8 Yb1 O11 80.29(16) . . ?
O6 Yb1 O4 89.46(16) . . ?
O2 Yb1 O4 129.34(15) . . ?
O13 Yb1 O4 144.68(16) . . ?
O8 Yb1 O4 77.16(16) . . ?
O11 Yb1 O4 77.78(16) . . ?
O6 Yb1 N3 134.73(17) . . ?
O2 Yb1 N3 73.02(18) . . ?
O13 Yb1 N3 65.78(16) . . ?
O8 Yb1 N3 74.58(17) . . ?
O11 Yb1 N3 64.52(17) . . ?
O4 Yb1 N3 135.79(17) . . ?
O6 Yb1 N1 73.93(17) . . ?
O2 Yb1 N1 64.95(17) . . ?
O13 Yb1 N1 137.78(18) . . ?
O8 Yb1 N1 135.76(17) . . ?
O11 Yb1 N1 71.23(17) . . ?
O4 Yb1 N1 64.40(17) . . ?
N3 Yb1 N1 119.04(18) . . ?
O6 Yb1 N2 64.10(17) . . ?
O2 Yb1 N2 135.41(17) . . ?
O13 Yb1 N2 73.70(17) . . ?
O8 Yb1 N2 64.74(16) . . ?
O11 Yb1 N2 137.07(17) . . ?
O4 Yb1 N2 71.03(17) . . ?
N3 Yb1 N2 123.33(19) . . ?
N1 Yb1 N2 117.62(18) . . ?
O1 C1 O2 125.4(6) . . ?
O1 C1 C2 119.7(6) . . ?
O2 C1 C2 114.9(6) . . ?
N1 C2 C3 123.4(6) . . ?
N1 C2 C1 113.7(6) . . ?
C3 C2 C1 122.9(6) . . ?
C4 C3 C2 117.9(6) . . ?
C4 C3 H3 121.0 . . ?
C2 C3 H3 121.0 . . ?
O5 C4 C3 122.7(6) . . ?
O5 C4 C5 117.6(6) . . ?
C3 C4 C5 119.7(6) . . ?
C6 C5 C4 117.5(6) . . ?
C6 C5 H5 121.1 . . ?
C4 C5 H5 121.3 . . ?
N1 C6 C5 123.1(6) . . ?
N1 C6 C7 113.7(5) . . ?
C5 C6 C7 123.1(6) . . ?
O3 C7 O4 125.7(6) . . ?
O3 C7 C6 119.2(6) . . ?
O4 C7 C6 115.0(5) . . ?
O7 C8 O6 126.3(6) . . ?
O7 C8 C9 119.2(6) . . ?
O6 C8 C9 114.5(6) . . ?
N2 C9 C10 123.5(6) . . ?
N2 C9 C8 112.4(6) . . ?
C10 C9 C8 124.1(6) . . ?
C9 C10 C11 117.7(6) . . ?
C9 C10 H10 121.2 . . ?
C11 C10 H10 121.1 . . ?
O10 C11 C12 121.8(7) . . ?
O10 C11 C10 118.5(6) . . ?
C12 C11 C10 119.7(6) . . ?
C13 C12 C11 117.8(7) . . ?
C13 C12 H12 120.9 . . ?
C11 C12 H12 121.3 . . ?
N2 C13 C12 123.5(6) . . ?
N2 C13 C14 113.2(6) . . ?
C12 C13 C14 123.3(6) . . ?
O9 C14 O8 124.4(7) . . ?
O9 C14 C13 120.5(7) . . ?
O8 C14 C13 115.1(6) . . ?
O12 C15 O11 125.2(6) . . ?
O12 C15 C16 119.5(6) . . ?
O11 C15 C16 115.2(6) . . ?
N3 C16 C17 123.6(6) . . ?
N3 C16 C15 112.4(6) . . ?
C17 C16 C15 124.0(6) . . ?
C16 C17 C18 120.0(6) . . ?
C16 C17 H17 119.8 . . ?
C18 C17 H17 120.2 . . ?
O15 C18 C17 120.7(6) . . ?
O15 C18 C19 123.3(6) . . ?
C17 C18 C19 116.0(6) . . ?
C20 C19 C18 120.2(6) . . ?
C20 C19 H19 119.7 . . ?
C18 C19 H19 120.2 . . ?
N3 C20 C19 122.8(6) . . ?
N3 C20 C21 113.5(6) . . ?
C19 C20 C21 123.7(6) . . ?
O14 C21 O13 124.7(6) . . ?
O14 C21 C20 119.3(6) . . ?
O13 C21 C20 116.0(6) . . ?
C2 N1 C6 118.2(6) . . ?
C2 N1 Yb1 120.6(4) . . ?
C6 N1 Yb1 121.1(4) . . ?
C9 N2 C13 117.7(6) . . ?
C9 N2 Yb1 121.0(4) . . ?
C13 N2 Yb1 120.8(4) . . ?
C16 N3 C20 117.3(6) . . ?
C16 N3 Yb1 122.5(4) . . ?
C20 N3 Yb1 120.1(4) . . ?
C1 O1 Co1 126.7(5) . 1_655 ?
C1 O2 Yb1 125.7(4) . . ?
C7 O3 Co2 125.0(4) . 4_475 ?
C7 O4 Yb1 125.8(4) . . ?
C4 O5 H5A 109.6 . . ?
C8 O6 Yb1 127.4(4) . . ?
C8 O7 Co2 123.9(4) . 4_575 ?
C14 O8 Yb1 125.3(4) . . ?
C11 O10 H10A 109.4 . . ?
C15 O11 Yb1 125.2(4) . . ?
C15 O12 Co1 125.5(4) . . ?
C21 O13 Yb1 124.3(4) . . ?
C18 O15 Co2 128.9(4) . . ?
Co1 O16 H16A 122.1 . . ?
Co1 O16 H16B 102.6 . . ?
H16A O16 H16B 106.9 . . ?
Co1 O17 H17A 120.3 . . ?
Co1 O17 H17B 102.8 . . ?
H17A O17 H17B 111.4 . . ?
Co2 O20 H20A 120.8 . . ?
Co2 O20 H20B 119.0 . . ?
H20A O20 H20B 119.4 . . ?
Co2 O22 H22A 127.5 . . ?
Co2 O22 H22B 106.8 . . ?
H22A O22 H22B 117.0 . . ?
H23A O23 H23B 116.5 . . ?
H24A O24 H24B 114.0 . . ?
H25A O25 H25B 115.9 . . ?

loop_
_geom_bond_atom_site_label_1
_geom_bond_atom_site_label_2
_geom_bond_distance
_geom_bond_site_symmetry_2
_geom_bond_publ_flag
Co1 O18' 2.046(15) . ?
Co1 O19 2.052(7) . ?
Co1 O17 2.053(7) . ?
Co1 O18 2.090(14) . ?
Co1 O16 2.103(5) . ?
Co1 O1 2.120(5) 1_455 ?
Co1 O12 2.137(5) . ?
Co2 O20 2.032(5) . ?
Co2 O22 2.049(6) . ?
Co2 O15 2.052(5) . ?
Co2 O21 2.119(6) . ?
Co2 O7 2.164(5) 4_576 ?
Co2 O3 2.202(5) 4_676 ?
Yb1 O6 2.331(5) . ?
Yb1 O2 2.341(4) . ?
Yb1 O13 2.357(5) . ?
Yb1 O8 2.360(4) . ?
Yb1 O11 2.380(4) . ?
Yb1 O4 2.381(4) . ?
Yb1 N3 2.415(5) . ?
Yb1 N1 2.442(5) . ?
Yb1 N2 2.444(5) . ?
C1 O1 1.242(8) . ?
C1 O2 1.274(8) . ?
C1 C2 1.501(9) . ?
C2 N1 1.322(8) . ?
C2 C3 1.384(9) . ?
C3 C4 1.378(9) . ?
C3 H3 0.9301 . ?
C4 O5 1.342(8) . ?
C4 C5 1.393(9) . ?
C5 C6 1.384(9) . ?
C5 H5 0.9301 . ?
C6 N1 1.335(8) . ?
C6 C7 1.502(9) . ?
C7 O3 1.251(8) . ?
C7 O4 1.257(8) . ?
C8 O7 1.243(8) . ?
C8 O6 1.252(8) . ?
C8 C9 1.507(9) . ?
C9 N2 1.330(9) . ?
C9 C10 1.386(9) . ?
C10 C11 1.386(10) . ?
C10 H10 0.9298 . ?
C11 O10 1.343(8) . ?
C11 C12 1.383(10) . ?
C12 C13 1.380(10) . ?
C12 H12 0.9299 . ?
C13 N2 1.338(9) . ?
C13 C14 1.494(10) . ?
C14 O9 1.225(9) . ?
C14 O8 1.282(9) . ?
C15 O12 1.248(8) . ?
C15 O11 1.262(8) . ?
C15 C16 1.511(9) . ?
C16 N3 1.335(9) . ?
C16 C17 1.365(10) . ?
C17 C18 1.404(10) . ?
C17 H17 0.9300 . ?
C18 O15 1.303(8) . ?
C18 C19 1.405(10) . ?
C19 C20 1.373(10) . ?
C19 H19 0.9301 . ?
C20 N3 1.346(8) . ?
C20 C21 1.498(9) . ?
C21 O14 1.247(8) . ?
C21 O13 1.257(8) . ?
O1 Co1 2.120(5) 1_655 ?
O3 Co2 2.202(5) 4_475 ?
O5 H5A 0.8200 . ?
O7 Co2 2.164(5) 4_575 ?
O10 H10A 0.8201 . ?
O16 H16A 0.8597 . ?
O16 H16B 0.8583 . ?
O17 H17A 0.8734 . ?
O17 H17B 0.8821 . ?
O20 H20A 0.8474 . ?
O20 H20B 0.8514 . ?
O22 H22A 0.8557 . ?
O22 H22B 0.8565 . ?
O23 H23A 0.8533 . ?
O23 H23B 0.8520 . ?
O24 H24A 0.8782 . ?
O24 H24B 0.8713 . ?
O25 H25A 0.8538 . ?
O25 H25B 0.8561 . ?
